data_7151941
loop_
_publ_author_name
'Hu, Shu-Zhen'
'Chen, Chuan-Feng'

_publ_section_title
;
 Hg(2+) recognition by triptycene-derived heteracalixarenes:
 selectivity tuned by bridging heteroatoms and macrocyclic cavity.
;
_journal_issue 16
_journal_name_full 'Organic &amp; biomolecular chemistry'
_journal_page_first 5838
_journal_page_last 5844
_journal_paper_doi 10.1039/c1ob05515a
_journal_volume 9
_journal_year 2011
_chemical_formula_moiety 'C56 H34 N6 O2'
_chemical_formula_sum 'C56 H34 N6 O2'
_chemical_formula_weight 822.89
_chemical_name_systematic
;
?
;
_space_group_IT_number 11
_symmetry_cell_setting monoclinic
_symmetry_space_group_name_Hall '-P 2yb'
_symmetry_space_group_name_H-M 'P 1 21/m 1'
_atom_sites_solution_hydrogens geom
_atom_sites_solution_primary direct
_atom_sites_solution_secondary difmap
_audit_creation_method SHELXL-97
_cell_angle_alpha 90.00
_cell_angle_beta 97.935(4)
_cell_angle_gamma 90.00
_cell_formula_units_Z 2
_cell_length_a 11.543(4)
_cell_length_b 19.853(7)
_cell_length_c 12.183(5)
_cell_measurement_reflns_used 526
_cell_measurement_temperature 173(2)
_cell_measurement_theta_max 27.48
_cell_measurement_theta_min 2.17
_cell_volume 2765.2(18)
_computing_cell_refinement 'CrystalClear (Rigaku Inc., 200)'
_computing_data_collection 'CrystalClear (Rigaku Inc., 2007)'
_computing_data_reduction 'CrystalClear (Rigaku Inc., 2007)'
_computing_molecular_graphics 'XP in Siemens SHELXTL (Sheldrick, 1994)'
_computing_publication_material 'SHELX97 (Sheldrick, 1997)'
_computing_structure_refinement 'SHELXL-97 (Sheldrick, 1997)'
_computing_structure_solution 'SHELXS-97 (Sheldrick, 1990)'
_diffrn_ambient_temperature 173(2)
_diffrn_measured_fraction_theta_full 0.998
_diffrn_measured_fraction_theta_max 0.998
_diffrn_measurement_device_type 'MM007-HF CCD(Saturn 724+)'
_diffrn_measurement_method '\w scans at fixed \c = 45\%'
_diffrn_radiation_monochromator Confocal
_diffrn_radiation_source 'rotating anode'
_diffrn_radiation_type MoK\a
_diffrn_radiation_wavelength 0.71073
_diffrn_reflns_av_R_equivalents 0.0658
_diffrn_reflns_av_sigmaI/netI 0.0660
_diffrn_reflns_limit_h_max 13
_diffrn_reflns_limit_h_min -13
_diffrn_reflns_limit_k_max 18
_diffrn_reflns_limit_k_min -23
_diffrn_reflns_limit_l_max 14
_diffrn_reflns_limit_l_min -14
_diffrn_reflns_number 18120
_diffrn_reflns_theta_full 25.30
_diffrn_reflns_theta_max 25.30
_diffrn_reflns_theta_min 1.69
_exptl_absorpt_coefficient_mu 0.061
_exptl_absorpt_correction_T_max 0.9969
_exptl_absorpt_correction_T_min 0.9812
_exptl_absorpt_correction_type multi-scan
_exptl_absorpt_process_details 'CrystalClear (Rigaku Inc., 2007)'
_exptl_crystal_colour colorless
_exptl_crystal_density_diffrn 0.988
_exptl_crystal_density_method 'not measured'
_exptl_crystal_description platelet
_exptl_crystal_F_000 856
_exptl_crystal_size_max 0.31
_exptl_crystal_size_mid 0.13
_exptl_crystal_size_min 0.05
_refine_diff_density_max 0.266
_refine_diff_density_min -0.246
_refine_diff_density_rms 0.056
_refine_ls_extinction_method none
_refine_ls_goodness_of_fit_ref 1.117
_refine_ls_hydrogen_treatment constr
_refine_ls_matrix_type full
_refine_ls_number_parameters 313
_refine_ls_number_reflns 5175
_refine_ls_number_restraints 0
_refine_ls_restrained_S_all 1.117
_refine_ls_R_factor_all 0.1157
_refine_ls_R_factor_gt 0.0948
_refine_ls_shift/su_max 0.000
_refine_ls_shift/su_mean 0.000
_refine_ls_structure_factor_coef Fsqd
_refine_ls_weighting_details 'calc w=1/[\s^2^(Fo^2^)+(0.0676P)^2^+4.2072P] where P=(Fo^2^+2Fc^2^)/3'
_refine_ls_weighting_scheme calc
_refine_ls_wR_factor_gt 0.2137
_refine_ls_wR_factor_ref 0.2254
_reflns_number_gt 3952
_reflns_number_total 5175
_reflns_threshold_expression >2sigma(I)
_cod_data_source_file c1ob05515a.txt
_cod_data_source_block mx476
_cod_original_sg_symbol_H-M P2(1)/m
_cod_database_code 7151941

loop_
_symmetry_equiv_pos_as_xyz
'x, y, z'
'-x, y+1/2, -z'
'-x, -y, -z'
'x, -y-1/2, z'

loop_
_atom_site_label
_atom_site_type_symbol
_atom_site_fract_x
_atom_site_fract_y
_atom_site_fract_z
_atom_site_U_iso_or_equiv
_atom_site_adp_type
_atom_site_occupancy
_atom_site_symmetry_multiplicity
_atom_site_calc_flag
_atom_site_refinement_flags
_atom_site_disorder_assembly
_atom_site_disorder_group
O1 O -0.0090(2) 0.03605(13) 0.3903(2) 0.0415(6) Uani 1 1 d . . .
N1 N 0.1047(3) 0.03294(15) 0.2452(2) 0.0356(7) Uani 1 1 d . . .
N2 N 0.2126(2) 0.02819(14) 0.0999(2) 0.0322(7) Uani 1 1 d . . .
N3 N 0.3188(3) 0.02537(16) -0.0504(3) 0.0390(7) Uani 1 1 d . . .
H3B H 0.3291 0.0021 -0.1098 0.047 Uiso 1 1 calc R . .
C1 C 0.0207(3) 0.00718(17) 0.2957(3) 0.0317(8) Uani 1 1 d . . .
C2 C -0.0488(3) -0.04858(17) 0.2606(3) 0.0314(8) Uani 1 1 d . . .
H2A H -0.1076 -0.0642 0.3018 0.038 Uiso 1 1 calc R . .
C3 C -0.0291(3) -0.07975(18) 0.1644(3) 0.0353(8) Uani 1 1 d . . .
H3A H -0.0753 -0.1172 0.1367 0.042 Uiso 1 1 calc R . .
C4 C 0.0598(3) -0.05579(16) 0.1078(3) 0.0320(8) Uani 1 1 d . . .
C5 C 0.0872(3) -0.08357(18) 0.0079(3) 0.0369(9) Uani 1 1 d . . .
H5A H 0.0444 -0.1212 -0.0241 0.044 Uiso 1 1 calc R . .
C6 C 0.1739(3) -0.05707(17) -0.0424(3) 0.0357(8) Uani 1 1 d . . .
H6A H 0.1941 -0.0765 -0.1085 0.043 Uiso 1 1 calc R . .
C7 C 0.2346(3) 0.00066(18) 0.0056(3) 0.0345(8) Uani 1 1 d . . .
C8 C 0.1257(3) 0.00069(16) 0.1496(3) 0.0320(8) Uani 1 1 d . . .
C9 C 0.3933(3) 0.08226(18) -0.0304(3) 0.0357(8) Uani 1 1 d . . .
C10 C 0.4890(3) 0.08332(19) -0.0884(3) 0.0368(8) Uani 1 1 d . . .
H10A H 0.5004 0.0468 -0.1362 0.044 Uiso 1 1 calc R . .
C11 C 0.5678(3) 0.1361(2) -0.0785(3) 0.0405(9) Uani 1 1 d . . .
H11A H 0.6319 0.1364 -0.1197 0.049 Uiso 1 1 calc R . .
C12 C 0.5516(3) 0.18844(18) -0.0073(3) 0.0338(8) Uani 1 1 d . . .
C13 C 0.6293(4) 0.2500 0.0171(4) 0.0369(12) Uani 1 2 d S . .
H13A H 0.6986 0.2500 -0.0239 0.044 Uiso 1 2 calc SR . .
C14 C 0.6623(5) 0.2500 0.1419(5) 0.0403(13) Uani 1 2 d S . .
C15 C 0.7772(5) 0.2500 0.1988(5) 0.0472(14) Uani 1 2 d S . .
H15A H 0.8427 0.2500 0.1594 0.057 Uiso 1 2 calc SR . .
C16 C 0.7922(6) 0.2500 0.3135(5) 0.0596(17) Uani 1 2 d S . .
H16A H 0.8692 0.2500 0.3529 0.072 Uiso 1 2 calc SR . .
C17 C 0.6970(6) 0.2500 0.3723(6) 0.0593(17) Uani 1 2 d S . .
H17A H 0.7086 0.2500 0.4510 0.071 Uiso 1 2 calc SR . .
C18 C 0.5848(5) 0.2500 0.3137(5) 0.0461(14) Uani 1 2 d S . .
H18A H 0.5191 0.2500 0.3529 0.055 Uiso 1 2 calc SR . .
C19 C 0.5680(5) 0.2500 0.2009(4) 0.0373(12) Uani 1 2 d S . .
C20 C 0.4498(4) 0.2500 0.1234(4) 0.0296(10) Uani 1 2 d S . .
H20A H 0.3808 0.2500 0.1647 0.035 Uiso 1 2 calc SR . .
C21 C 0.4541(3) 0.18852(18) 0.0499(3) 0.0332(8) Uani 1 1 d . . .
C22 C 0.3751(3) 0.13608(17) 0.0390(3) 0.0322(8) Uani 1 1 d . . .
H22A H 0.3093 0.1366 0.0781 0.039 Uiso 1 1 calc R . .
C23 C 0.0554(3) 0.08742(18) 0.4481(3) 0.0361(8) Uani 1 1 d . . .
C24 C 0.1748(3) 0.0852(2) 0.4779(3) 0.0380(9) Uani 1 1 d . . .
H24A H 0.2191 0.0492 0.4536 0.046 Uiso 1 1 calc R . .
C25 C 0.2304(3) 0.13647(18) 0.5443(3) 0.0373(8) Uani 1 1 d . . .
H25A H 0.3127 0.1354 0.5658 0.045 Uiso 1 1 calc R . .
C26 C 0.1647(3) 0.18854(17) 0.5781(3) 0.0302(8) Uani 1 1 d . . .
C27 C 0.2097(4) 0.2500 0.6470(4) 0.0303(11) Uani 1 2 d S . .
H27A H 0.2966 0.2500 0.6674 0.036 Uiso 1 2 calc SR . .
C28 C 0.1447(4) 0.2500 0.7481(4) 0.0319(11) Uani 1 2 d S . .
C29 C 0.1942(5) 0.2500 0.8594(4) 0.0378(12) Uani 1 2 d S . .
H29A H 0.2767 0.2500 0.8792 0.045 Uiso 1 2 calc SR . .
C30 C 0.1211(5) 0.2500 0.9406(4) 0.0393(13) Uani 1 2 d S . .
H30A H 0.1538 0.2500 1.0166 0.047 Uiso 1 2 calc SR . .
C31 C 0.0019(5) 0.2500 0.9121(4) 0.0405(13) Uani 1 2 d S . .
H31A H -0.0468 0.2500 0.9689 0.049 Uiso 1 2 calc SR . .
C32 C -0.0489(5) 0.2500 0.8020(4) 0.0348(12) Uani 1 2 d S . .
H32A H -0.1316 0.2500 0.7834 0.042 Uiso 1 2 calc SR . .
C33 C 0.0231(5) 0.2500 0.7193(4) 0.0353(12) Uani 1 2 d S . .
C34 C -0.0146(4) 0.2500 0.5954(4) 0.0317(11) Uani 1 2 d S . .
H34A H -0.1015 0.2500 0.5751 0.038 Uiso 1 2 calc SR . .
C35 C 0.0434(3) 0.18916(17) 0.5498(3) 0.0317(8) Uani 1 1 d . . .
C36 C -0.0118(3) 0.13870(17) 0.4844(3) 0.0318(8) Uani 1 1 d . . .
H36A H -0.0943 0.1391 0.4645 0.038 Uiso 1 1 calc R . .

loop_
_atom_site_aniso_label
_atom_site_aniso_U_11
_atom_site_aniso_U_22
_atom_site_aniso_U_33
_atom_site_aniso_U_23
_atom_site_aniso_U_13
_atom_site_aniso_U_12
O1 0.0430(15) 0.0429(15) 0.0387(14) -0.0117(12) 0.0062(12) -0.0105(12)
N1 0.0435(18) 0.0307(16) 0.0312(16) -0.0045(13) -0.0003(13) -0.0004(13)
N2 0.0331(15) 0.0353(16) 0.0274(15) 0.0001(13) 0.0019(12) -0.0024(13)
N3 0.0417(18) 0.0400(18) 0.0358(17) -0.0081(14) 0.0068(14) 0.0000(14)
C1 0.0369(19) 0.0292(18) 0.0281(18) -0.0022(14) 0.0009(15) 0.0018(15)
C2 0.040(2) 0.0257(17) 0.0283(18) 0.0006(14) 0.0033(15) -0.0037(14)
C3 0.045(2) 0.0267(18) 0.0335(19) 0.0045(15) 0.0011(16) -0.0036(15)
C4 0.042(2) 0.0241(17) 0.0272(18) 0.0021(14) -0.0039(15) 0.0031(15)
C5 0.048(2) 0.0304(19) 0.0294(19) -0.0032(15) -0.0054(16) -0.0024(16)
C6 0.045(2) 0.0275(18) 0.0340(19) -0.0076(15) 0.0031(16) 0.0039(15)
C7 0.038(2) 0.034(2) 0.0292(18) 0.0006(15) -0.0018(15) 0.0049(16)
C8 0.044(2) 0.0230(18) 0.0276(18) -0.0026(14) -0.0006(15) 0.0024(15)
C9 0.0353(19) 0.033(2) 0.0358(19) -0.0058(16) -0.0046(15) 0.0021(15)
C10 0.0349(19) 0.040(2) 0.037(2) -0.0015(16) 0.0096(16) 0.0042(16)
C11 0.041(2) 0.047(2) 0.034(2) 0.0059(17) 0.0049(16) 0.0010(17)
C12 0.0318(18) 0.033(2) 0.0347(19) 0.0021(15) -0.0033(15) 0.0029(15)
C13 0.034(3) 0.042(3) 0.035(3) 0.000 0.008(2) 0.000
C14 0.035(3) 0.041(3) 0.042(3) 0.000 -0.004(2) 0.000
C15 0.038(3) 0.052(4) 0.049(3) 0.000 -0.003(3) 0.000
C16 0.051(4) 0.072(4) 0.050(4) 0.000 -0.017(3) 0.000
C17 0.054(4) 0.071(5) 0.050(4) 0.000 -0.003(3) 0.000
C18 0.048(3) 0.056(4) 0.033(3) 0.000 0.000(2) 0.000
C19 0.037(3) 0.038(3) 0.034(3) 0.000 -0.002(2) 0.000
C20 0.024(2) 0.037(3) 0.027(2) 0.000 0.0026(19) 0.000
C21 0.0302(18) 0.037(2) 0.0310(19) 0.0049(15) -0.0010(14) 0.0028(15)
C22 0.0311(18) 0.0348(19) 0.0306(18) 0.0009(15) 0.0041(14) 0.0010(15)
C23 0.046(2) 0.036(2) 0.0250(18) -0.0033(15) 0.0018(15) -0.0053(16)
C24 0.042(2) 0.044(2) 0.0286(19) -0.0076(16) 0.0063(16) 0.0017(17)
C25 0.041(2) 0.0337(19) 0.038(2) -0.0061(16) 0.0060(16) 0.0034(16)
C26 0.0292(17) 0.0316(19) 0.0281(17) 0.0003(14) -0.0020(14) -0.0022(14)
C27 0.026(2) 0.034(3) 0.027(2) 0.000 -0.0086(19) 0.000
C28 0.037(3) 0.021(2) 0.035(3) 0.000 -0.007(2) 0.000
C29 0.056(3) 0.031(3) 0.024(2) 0.000 -0.004(2) 0.000
C30 0.056(3) 0.031(3) 0.028(3) 0.000 -0.008(2) 0.000
C31 0.063(4) 0.030(3) 0.030(3) 0.000 0.012(3) 0.000
C32 0.053(3) 0.022(2) 0.031(3) 0.000 0.015(2) 0.000
C33 0.054(3) 0.028(3) 0.026(3) 0.000 0.010(2) 0.000
C34 0.030(3) 0.035(3) 0.027(3) 0.000 -0.003(2) 0.000
C35 0.043(2) 0.0327(19) 0.0190(16) 0.0015(14) 0.0026(14) 0.0012(15)
C36 0.0352(18) 0.0352(19) 0.0245(17) -0.0001(15) 0.0021(14) -0.0021(15)

loop_
_atom_type_symbol
_atom_type_description
_atom_type_scat_dispersion_real
_atom_type_scat_dispersion_imag
_atom_type_scat_source
C C 0.0033 0.0016 'International Tables Vol C Tables 4.2.6.8 and 6.1.1.4'
H H 0.0000 0.0000 'International Tables Vol C Tables 4.2.6.8 and 6.1.1.4'
N N 0.0061 0.0033 'International Tables Vol C Tables 4.2.6.8 and 6.1.1.4'
O O 0.0106 0.0060 'International Tables Vol C Tables 4.2.6.8 and 6.1.1.4'

loop_
_geom_angle_atom_site_label_1
_geom_angle_atom_site_label_2
_geom_angle_atom_site_label_3
_geom_angle
_geom_angle_site_symmetry_1
_geom_angle_site_symmetry_3
_geom_angle_publ_flag
C1 O1 C23 123.5(3) . . ?
C1 N1 C8 116.1(3) . . ?
C7 N2 C8 117.5(3) . . ?
C7 N3 C9 131.4(3) . . ?
C7 N3 H3B 114.3 . . ?
C9 N3 H3B 114.3 . . ?
N1 C1 O1 120.9(3) . . ?
N1 C1 C2 126.3(3) . . ?
O1 C1 C2 112.8(3) . . ?
C3 C2 C1 117.5(3) . . ?
C3 C2 H2A 121.2 . . ?
C1 C2 H2A 121.2 . . ?
C2 C3 C4 119.2(3) . . ?
C2 C3 H3A 120.4 . . ?
C4 C3 H3A 120.4 . . ?
C3 C4 C8 119.3(3) . . ?
C3 C4 C5 124.1(3) . . ?
C8 C4 C5 116.6(3) . . ?
C6 C5 C4 120.5(3) . . ?
C6 C5 H5A 119.7 . . ?
C4 C5 H5A 119.7 . . ?
C5 C6 C7 118.6(3) . . ?
C5 C6 H6A 120.7 . . ?
C7 C6 H6A 120.7 . . ?
N2 C7 N3 121.6(3) . . ?
N2 C7 C6 123.0(3) . . ?
N3 C7 C6 115.5(3) . . ?
N2 C8 N1 114.7(3) . . ?
N2 C8 C4 123.7(3) . . ?
N1 C8 C4 121.7(3) . . ?
C10 C9 C22 119.5(3) . . ?
C10 C9 N3 115.4(3) . . ?
C22 C9 N3 125.1(3) . . ?
C11 C10 C9 121.7(3) . . ?
C11 C10 H10A 119.1 . . ?
C9 C10 H10A 119.1 . . ?
C10 C11 C12 118.7(3) . . ?
C10 C11 H11A 120.6 . . ?
C12 C11 H11A 120.6 . . ?
C11 C12 C21 120.0(3) . . ?
C11 C12 C13 126.8(3) . . ?
C21 C12 C13 113.2(3) . . ?
C14 C13 C12 104.8(3) . . ?
C14 C13 C12 104.8(3) . 4_565 ?
C12 C13 C12 107.0(4) . 4_565 ?
C14 C13 H13A 113.2 . . ?
C12 C13 H13A 113.2 . . ?
C12 C13 H13A 113.2 4_565 . ?
C19 C14 C15 119.9(5) . . ?
C19 C14 C13 114.5(5) . . ?
C15 C14 C13 125.6(5) . . ?
C16 C15 C14 118.4(6) . . ?
C16 C15 H15A 120.8 . . ?
C14 C15 H15A 120.8 . . ?
C15 C16 C17 121.5(6) . . ?
C15 C16 H16A 119.3 . . ?
C17 C16 H16A 119.3 . . ?
C18 C17 C16 118.8(6) . . ?
C18 C17 H17A 120.6 . . ?
C16 C17 H17A 120.6 . . ?
C19 C18 C17 120.7(6) . . ?
C19 C18 H18A 119.6 . . ?
C17 C18 H18A 119.6 . . ?
C18 C19 C14 120.8(5) . . ?
C18 C19 C20 127.3(5) . . ?
C14 C19 C20 111.9(4) . . ?
C21 C20 C21 107.0(4) . 4_565 ?
C21 C20 C19 105.2(3) . . ?
C21 C20 C19 105.2(3) 4_565 . ?
C21 C20 H20A 112.9 . . ?
C21 C20 H20A 112.9 4_565 . ?
C19 C20 H20A 112.9 . . ?
C22 C21 C12 121.1(3) . . ?
C22 C21 C20 126.1(3) . . ?
C12 C21 C20 112.8(3) . . ?
C21 C22 C9 118.9(3) . . ?
C21 C22 H22A 120.6 . . ?
C9 C22 H22A 120.6 . . ?
C24 C23 C36 121.5(3) . . ?
C24 C23 O1 123.7(3) . . ?
C36 C23 O1 114.5(3) . . ?
C23 C24 C25 119.5(3) . . ?
C23 C24 H24A 120.2 . . ?
C25 C24 H24A 120.2 . . ?
C26 C25 C24 119.4(3) . . ?
C26 C25 H25A 120.3 . . ?
C24 C25 H25A 120.3 . . ?
C25 C26 C35 120.5(3) . . ?
C25 C26 C27 127.1(3) . . ?
C35 C26 C27 112.4(3) . . ?
C28 C27 C26 106.0(3) . . ?
C28 C27 C26 106.0(3) . 4_565 ?
C26 C27 C26 105.7(4) . 4_565 ?
C28 C27 H27A 112.9 . . ?
C26 C27 H27A 112.9 . . ?
C26 C27 H27A 112.9 4_565 . ?
C29 C28 C33 120.3(5) . . ?
C29 C28 C27 127.0(5) . . ?
C33 C28 C27 112.7(4) . . ?
C30 C29 C28 119.0(5) . . ?
C30 C29 H29A 120.5 . . ?
C28 C29 H29A 120.5 . . ?
C31 C30 C29 120.5(5) . . ?
C31 C30 H30A 119.8 . . ?
C29 C30 H30A 119.8 . . ?
C30 C31 C32 121.4(5) . . ?
C30 C31 H31A 119.3 . . ?
C32 C31 H31A 119.3 . . ?
C31 C32 C33 119.0(5) . . ?
C31 C32 H32A 120.5 . . ?
C33 C32 H32A 120.5 . . ?
C32 C33 C28 119.8(5) . . ?
C32 C33 C34 127.2(5) . . ?
C28 C33 C34 113.0(4) . . ?
C33 C34 C35 106.5(3) . 4_565 ?
C33 C34 C35 106.5(3) . . ?
C35 C34 C35 105.0(4) 4_565 . ?
C33 C34 H34A 112.8 . . ?
C35 C34 H34A 112.8 4_565 . ?
C35 C34 H34A 112.8 . . ?
C36 C35 C26 120.3(3) . . ?
C36 C35 C34 126.5(3) . . ?
C26 C35 C34 113.2(3) . . ?
C35 C36 C23 118.8(3) . . ?
C35 C36 H36A 120.6 . . ?
C23 C36 H36A 120.6 . . ?

loop_
_geom_bond_atom_site_label_1
_geom_bond_atom_site_label_2
_geom_bond_distance
_geom_bond_site_symmetry_2
_geom_bond_publ_flag
O1 C1 1.373(4) . ?
O1 C23 1.394(4) . ?
N1 C1 1.321(5) . ?
N1 C8 1.380(4) . ?
N2 C7 1.328(4) . ?
N2 C8 1.356(4) . ?
N3 C7 1.354(5) . ?
N3 C9 1.420(5) . ?
N3 H3B 0.8800 . ?
C1 C2 1.399(5) . ?
C2 C3 1.371(5) . ?
C2 H2A 0.9500 . ?
C3 C4 1.397(5) . ?
C3 H3A 0.9500 . ?
C4 C8 1.411(5) . ?
C4 C5 1.411(5) . ?
C5 C6 1.351(5) . ?
C5 H5A 0.9500 . ?
C6 C7 1.426(5) . ?
C6 H6A 0.9500 . ?
C9 C10 1.391(5) . ?
C9 C22 1.396(5) . ?
C10 C11 1.382(5) . ?
C10 H10A 0.9500 . ?
C11 C12 1.383(5) . ?
C11 H11A 0.9500 . ?
C12 C21 1.403(5) . ?
C12 C13 1.521(5) . ?
C13 C14 1.516(7) . ?
C13 C12 1.521(5) 4_565 ?
C13 H13A 1.0000 . ?
C14 C19 1.385(8) . ?
C14 C15 1.409(7) . ?
C15 C16 1.384(8) . ?
C15 H15A 0.9500 . ?
C16 C17 1.392(9) . ?
C16 H16A 0.9500 . ?
C17 C18 1.390(8) . ?
C17 H17A 0.9500 . ?
C18 C19 1.362(7) . ?
C18 H18A 0.9500 . ?
C19 C20 1.548(7) . ?
C20 C21 1.518(4) . ?
C20 C21 1.518(5) 4_565 ?
C20 H20A 1.0000 . ?
C21 C22 1.379(5) . ?
C22 H22A 0.9500 . ?
C23 C24 1.377(5) . ?
C23 C36 1.389(5) . ?
C24 C25 1.399(5) . ?
C24 H24A 0.9500 . ?
C25 C26 1.379(5) . ?
C25 H25A 0.9500 . ?
C26 C35 1.395(5) . ?
C26 C27 1.531(4) . ?
C27 C28 1.527(7) . ?
C27 C26 1.531(4) 4_565 ?
C27 H27A 1.0000 . ?
C28 C29 1.398(7) . ?
C28 C33 1.399(7) . ?
C29 C30 1.386(8) . ?
C29 H29A 0.9500 . ?
C30 C31 1.372(8) . ?
C30 H30A 0.9500 . ?
C31 C32 1.387(7) . ?
C31 H31A 0.9500 . ?
C32 C33 1.392(7) . ?
C32 H32A 0.9500 . ?
C33 C34 1.512(7) . ?
C34 C35 1.523(4) 4_565 ?
C34 C35 1.523(4) . ?
C34 H34A 1.0000 . ?
C35 C36 1.381(5) . ?
C36 H36A 0.9500 . ?

loop_
_geom_torsion_atom_site_label_1
_geom_torsion_atom_site_label_2
_geom_torsion_atom_site_label_3
_geom_torsion_atom_site_label_4
_geom_torsion
_geom_torsion_site_symmetry_1
_geom_torsion_site_symmetry_2
_geom_torsion_site_symmetry_3
_geom_torsion_site_symmetry_4
_geom_torsion_publ_flag
C8 N1 C1 O1 -178.8(3) . . . . ?
C8 N1 C1 C2 -0.9(5) . . . . ?
C23 O1 C1 N1 -9.1(5) . . . . ?
C23 O1 C1 C2 172.7(3) . . . . ?
N1 C1 C2 C3 -0.3(5) . . . . ?
O1 C1 C2 C3 177.8(3) . . . . ?
C1 C2 C3 C4 1.3(5) . . . . ?
C2 C3 C4 C8 -1.2(5) . . . . ?
C2 C3 C4 C5 -179.5(3) . . . . ?
C3 C4 C5 C6 179.4(3) . . . . ?
C8 C4 C5 C6 1.0(5) . . . . ?
C4 C5 C6 C7 -1.8(5) . . . . ?
C8 N2 C7 N3 179.1(3) . . . . ?
C8 N2 C7 C6 -2.1(5) . . . . ?
C9 N3 C7 N2 -3.4(6) . . . . ?
C9 N3 C7 C6 177.8(3) . . . . ?
C5 C6 C7 N2 2.5(5) . . . . ?
C5 C6 C7 N3 -178.7(3) . . . . ?
C7 N2 C8 N1 -178.0(3) . . . . ?
C7 N2 C8 C4 1.2(5) . . . . ?
C1 N1 C8 N2 -179.8(3) . . . . ?
C1 N1 C8 C4 1.0(5) . . . . ?
C3 C4 C8 N2 -179.1(3) . . . . ?
C5 C4 C8 N2 -0.6(5) . . . . ?
C3 C4 C8 N1 0.0(5) . . . . ?
C5 C4 C8 N1 178.5(3) . . . . ?
C7 N3 C9 C10 164.5(4) . . . . ?
C7 N3 C9 C22 -17.4(6) . . . . ?
C22 C9 C10 C11 0.8(5) . . . . ?
N3 C9 C10 C11 178.9(3) . . . . ?
C9 C10 C11 C12 1.1(5) . . . . ?
C10 C11 C12 C21 -2.4(5) . . . . ?
C10 C11 C12 C13 178.7(4) . . . . ?
C11 C12 C13 C14 -124.6(4) . . . . ?
C21 C12 C13 C14 56.5(4) . . . . ?
C11 C12 C13 C12 124.5(4) . . . 4_565 ?
C21 C12 C13 C12 -54.4(5) . . . 4_565 ?
C12 C13 C14 C19 -56.2(3) . . . . ?
C12 C13 C14 C19 56.2(3) 4_565 . . . ?
C12 C13 C14 C15 123.8(3) . . . . ?
C12 C13 C14 C15 -123.8(3) 4_565 . . . ?
C19 C14 C15 C16 0.0 . . . . ?
C13 C14 C15 C16 180.0 . . . . ?
C14 C15 C16 C17 0.0 . . . . ?
C15 C16 C17 C18 0.0 . . . . ?
C16 C17 C18 C19 0.0 . . . . ?
C17 C18 C19 C14 0.0 . . . . ?
C17 C18 C19 C20 180.0 . . . . ?
C15 C14 C19 C18 0.0 . . . . ?
C13 C14 C19 C18 180.0 . . . . ?
C15 C14 C19 C20 180.0 . . . . ?
C13 C14 C19 C20 0.0 . . . . ?
C18 C19 C20 C21 -123.6(2) . . . . ?
C14 C19 C20 C21 56.4(2) . . . . ?
C18 C19 C20 C21 123.6(2) . . . 4_565 ?
C14 C19 C20 C21 -56.4(2) . . . 4_565 ?
C11 C12 C21 C22 1.9(5) . . . . ?
C13 C12 C21 C22 -179.0(3) . . . . ?
C11 C12 C21 C20 -179.5(3) . . . . ?
C13 C12 C21 C20 -0.4(4) . . . . ?
C21 C20 C21 C22 -125.9(3) 4_565 . . . ?
C19 C20 C21 C22 122.6(4) . . . . ?
C21 C20 C21 C12 55.6(5) 4_565 . . . ?
C19 C20 C21 C12 -56.0(4) . . . . ?
C12 C21 C22 C9 0.0(5) . . . . ?
C20 C21 C22 C9 -178.4(3) . . . . ?
C10 C9 C22 C21 -1.3(5) . . . . ?
N3 C9 C22 C21 -179.3(3) . . . . ?
C1 O1 C23 C24 -49.1(5) . . . . ?
C1 O1 C23 C36 137.6(3) . . . . ?
C36 C23 C24 C25 -1.4(6) . . . . ?
O1 C23 C24 C25 -174.3(3) . . . . ?
C23 C24 C25 C26 -0.4(5) . . . . ?
C24 C25 C26 C35 2.2(5) . . . . ?
C24 C25 C26 C27 -177.7(3) . . . . ?
C25 C26 C27 C28 -123.8(4) . . . . ?
C35 C26 C27 C28 56.2(4) . . . . ?
C25 C26 C27 C26 124.0(3) . . . 4_565 ?
C35 C26 C27 C26 -56.0(5) . . . 4_565 ?
C26 C27 C28 C29 124.0(2) . . . . ?
C26 C27 C28 C29 -124.0(2) 4_565 . . . ?
C26 C27 C28 C33 -56.0(2) . . . . ?
C26 C27 C28 C33 56.0(2) 4_565 . . . ?
C33 C28 C29 C30 0.000(2) . . . . ?
C27 C28 C29 C30 180.000(2) . . . . ?
C28 C29 C30 C31 0.000(2) . . . . ?
C29 C30 C31 C32 0.000(2) . . . . ?
C30 C31 C32 C33 0.000(2) . . . . ?
C31 C32 C33 C28 0.000(2) . . . . ?
C31 C32 C33 C34 180.000(2) . . . . ?
C29 C28 C33 C32 0.000(2) . . . . ?
C27 C28 C33 C32 180.000(1) . . . . ?
C29 C28 C33 C34 180.000(1) . . . . ?
C27 C28 C33 C34 0.000(1) . . . . ?
C32 C33 C34 C35 124.2(3) . . . 4_565 ?
C28 C33 C34 C35 -55.8(3) . . . 4_565 ?
C32 C33 C34 C35 -124.2(3) . . . . ?
C28 C33 C34 C35 55.8(3) . . . . ?
C25 C26 C35 C36 -2.2(5) . . . . ?
C27 C26 C35 C36 177.7(3) . . . . ?
C25 C26 C35 C34 179.3(3) . . . . ?
C27 C26 C35 C34 -0.7(4) . . . . ?
C33 C34 C35 C36 126.1(4) . . . . ?
C35 C34 C35 C36 -121.2(3) 4_565 . . . ?
C33 C34 C35 C26 -55.5(4) . . . . ?
C35 C34 C35 C26 57.1(4) 4_565 . . . ?
C26 C35 C36 C23 0.4(5) . . . . ?
C34 C35 C36 C23 178.7(3) . . . . ?
C24 C23 C36 C35 1.4(5) . . . . ?
O1 C23 C36 C35 174.9(3) . . . . ?

loop_
_platon_squeeze_void_nr
_platon_squeeze_void_average_x
_platon_squeeze_void_average_y
_platon_squeeze_void_average_z
_platon_squeeze_void_volume
_platon_squeeze_void_count_electrons
_platon_squeeze_void_content
1 0.500 0.216 0.500 978 280 ' '
